data_7016533
loop_
_publ_author_name
'Li, Dongmei'
'Zhang, Qiong'
'Wang, Peng'
'Wu, Jieying'
'Kan, Yuhe'
'Tian, Yupeng'
'Zhou, Hongping'
'Yang, Jiaxiang'
'Tao, Xutang'
'Jiang, Minhua'

_publ_section_title
;
 Studies of the isomerization and photophysical properties of a novel
 2,2':6',2''-terpyridine-based ligand and its complexes.
;
_journal_issue 32
_journal_name_full 'Dalton transactions (Cambridge, England : 2003)'
_journal_page_first 8170
_journal_page_last 8178
_journal_paper_doi 10.1039/c1dt10752f
_journal_volume 40
_journal_year 2011
_chemical_formula_sum 'C75 H58 Cl4 Mn N8 O8 S2'
_chemical_formula_weight 1460.16
_chemical_name_systematic
;
?
;
_space_group_IT_number 2
_symmetry_cell_setting triclinic
_symmetry_space_group_name_Hall '-P 1'
_symmetry_space_group_name_H-M 'P -1'
_atom_sites_solution_hydrogens geom
_atom_sites_solution_primary direct
_atom_sites_solution_secondary difmap
_audit_creation_method SHELXL-97
_cell_angle_alpha 104.860(2)
_cell_angle_beta 97.678(2)
_cell_angle_gamma 112.8040(10)
_cell_formula_units_Z 2
_cell_length_a 14.0610(3)
_cell_length_b 14.1018(3)
_cell_length_c 19.9266(7)
_cell_measurement_reflns_used 9952
_cell_measurement_temperature 296(2)
_cell_measurement_theta_max 23.54
_cell_measurement_theta_min 2.36
_cell_volume 3397.99(17)
_computing_cell_refinement 'Bruker SMART'
_computing_data_collection 'Bruker SMART'
_computing_data_reduction 'Bruker SAINT'
_computing_molecular_graphics 'Bruker SHELXTL'
_computing_publication_material 'Bruker SHELXTL'
_computing_structure_refinement 'SHELXL-97 (Sheldrick, 1997)'
_computing_structure_solution 'SHELXS-97 (Sheldrick, 1990)'
_diffrn_ambient_temperature 296(2)
_diffrn_measured_fraction_theta_full 0.995
_diffrn_measured_fraction_theta_max 0.995
_diffrn_measurement_device_type 'CCD area detector'
_diffrn_measurement_method 'phi and omega scans'
_diffrn_radiation_monochromator graphite
_diffrn_radiation_source 'fine-focus sealed tube'
_diffrn_radiation_type MoK\a
_diffrn_radiation_wavelength 0.71073
_diffrn_reflns_av_R_equivalents 0.0350
_diffrn_reflns_av_sigmaI/netI 0.0333
_diffrn_reflns_limit_h_max 18
_diffrn_reflns_limit_h_min -18
_diffrn_reflns_limit_k_max 18
_diffrn_reflns_limit_k_min -18
_diffrn_reflns_limit_l_max 25
_diffrn_reflns_limit_l_min -25
_diffrn_reflns_number 63393
_diffrn_reflns_theta_full 27.52
_diffrn_reflns_theta_max 27.52
_diffrn_reflns_theta_min 1.65
_exptl_absorpt_coefficient_mu 0.477
_exptl_absorpt_correction_type multi-scan
_exptl_absorpt_process_details SADBS;Bruker,2000
_exptl_crystal_colour red
_exptl_crystal_density_diffrn 1.427
_exptl_crystal_density_meas 0
_exptl_crystal_density_method 'not measured'
_exptl_crystal_description block
_exptl_crystal_F_000 1506
_exptl_crystal_size_max 0.50
_exptl_crystal_size_mid 0.22
_exptl_crystal_size_min 0.20
_refine_diff_density_max 0.884
_refine_diff_density_min -0.723
_refine_diff_density_rms 0.076
_refine_ls_extinction_method none
_refine_ls_goodness_of_fit_ref 1.060
_refine_ls_hydrogen_treatment mixed
_refine_ls_matrix_type full
_refine_ls_number_parameters 883
_refine_ls_number_reflns 15562
_refine_ls_number_restraints 0
_refine_ls_restrained_S_all 1.060
_refine_ls_R_factor_all 0.1065
_refine_ls_R_factor_gt 0.0723
_refine_ls_shift/su_max 0.001
_refine_ls_shift/su_mean 0.000
_refine_ls_structure_factor_coef Fsqd
_refine_ls_weighting_details 'calc w=1/[\s^2^(Fo^2^)+(0.1308P)^2^+2.1056P] where P=(Fo^2^+2Fc^2^)/3'
_refine_ls_weighting_scheme calc
_refine_ls_wR_factor_gt 0.2106
_refine_ls_wR_factor_ref 0.2412
_reflns_number_gt 10091
_reflns_number_total 15562
_reflns_threshold_expression >2sigma(I)
_cod_data_source_file c1dt10752f.txt
_cod_data_source_block p1bar_6
_cod_depositor_comments
;
The following automatic conversions were performed:

'_symmetry_cell_setting' value 'Triclinic' changed to 'triclinic'
according to /home/saulius/struct/CIF-dictionaries/cif_core.dic
dictionary named 'cif_core.dic' version 2.4.1 from 2010-06-29.

Automatic conversion script
Id: cif_fix_values 1715 2011-07-08 13:25:40Z adriana 
;
_cod_original_cell_volume 3397.99(16)
_cod_original_sg_symbol_H-M 'P-1 '
_cod_original_formula_sum 'C37.50 H29 Cl2 Mn0.50 N4 O4 S'
_cod_database_code 7016533

loop_
_symmetry_equiv_pos_as_xyz
'x, y, z'
'-x, -y, -z'

loop_
_atom_site_label
_atom_site_type_symbol
_atom_site_fract_x
_atom_site_fract_y
_atom_site_fract_z
_atom_site_U_iso_or_equiv
_atom_site_adp_type
_atom_site_occupancy
_atom_site_symmetry_multiplicity
_atom_site_calc_flag
_atom_site_refinement_flags
Mn1 Mn 0.38351(4) 0.62768(4) 0.22235(3) 0.04911(17) Uani 1 1 d .
S1 S 0.97946(9) 0.15400(9) 0.71518(6) 0.0629(3) Uani 1 1 d .
S2 S -0.41391(8) 1.06227(8) -0.09953(5) 0.0543(2) Uani 1 1 d .
N1 N 0.5490(2) 0.7235(2) 0.21092(17) 0.0512(7) Uani 1 1 d .
N2 N 0.4935(2) 0.5771(2) 0.27460(14) 0.0422(6) Uani 1 1 d .
N3 N 0.2916(2) 0.5112(3) 0.27471(18) 0.0568(8) Uani 1 1 d .
N4 N 1.1257(2) 0.1043(3) 0.62819(16) 0.0517(7) Uani 1 1 d .
N5 N 0.3193(3) 0.5135(3) 0.10743(18) 0.0609(8) Uani 1 1 d .
N6 N 0.2774(2) 0.6780(2) 0.16502(15) 0.0439(6) Uani 1 1 d .
N7 N 0.3712(3) 0.7643(3) 0.30271(16) 0.0567(8) Uani 1 1 d .
N8 N -0.5292(2) 0.9139(3) -0.24606(17) 0.0566(8) Uani 1 1 d .
C1 C 0.5728(3) 0.8013(4) 0.1800(2) 0.0644(10) Uani 1 1 d .
H1A H 0.5207 0.8228 0.1664 0.077 Uiso 1 1 calc R
C2 C 0.6713(4) 0.8500(3) 0.1676(2) 0.0673(11) Uani 1 1 d .
H2A H 0.6863 0.9056 0.1478 0.081 Uiso 1 1 calc R
C3 C 0.7474(3) 0.8151(3) 0.1849(2) 0.0564(9) Uani 1 1 d .
H3A H 0.8139 0.8454 0.1759 0.068 Uiso 1 1 calc R
C4 C 0.7231(3) 0.7342(3) 0.21606(19) 0.0506(8) Uani 1 1 d .
H4A H 0.7728 0.7088 0.2277 0.061 Uiso 1 1 calc R
C5 C 0.6241(3) 0.6917(3) 0.22960(17) 0.0434(7) Uani 1 1 d .
C6 C 0.5946(2) 0.6130(3) 0.26938(17) 0.0419(7) Uani 1 1 d .
C7 C 0.6653(3) 0.5812(3) 0.30149(18) 0.0452(7) Uani 1 1 d .
H7A H 0.7347 0.6062 0.2966 0.054 Uiso 1 1 calc R
C8 C 0.6323(3) 0.5120(3) 0.34107(18) 0.0436(7) Uani 1 1 d .
C9 C 0.5270(3) 0.4768(3) 0.34668(18) 0.0467(7) Uani 1 1 d .
H9A H 0.5019 0.4304 0.3727 0.056 Uiso 1 1 calc R
C10 C 0.4600(3) 0.5116(3) 0.31319(18) 0.0439(7) Uani 1 1 d .
C11 C 0.3472(3) 0.4802(3) 0.3168(2) 0.0484(8) Uani 1 1 d .
C12 C 0.3036(3) 0.4255(3) 0.3615(2) 0.0601(9) Uani 1 1 d .
H12A H 0.3437 0.4049 0.3905 0.072 Uiso 1 1 calc R
C13 C 0.1985(4) 0.4019(4) 0.3623(3) 0.0757(12) Uani 1 1 d .
H13A H 0.1673 0.3659 0.3924 0.091 Uiso 1 1 calc R
C14 C 0.1419(4) 0.4317(4) 0.3190(3) 0.0817(14) Uani 1 1 d .
H14A H 0.0709 0.4150 0.3183 0.098 Uiso 1 1 calc R
C15 C 0.1894(3) 0.4870(4) 0.2757(3) 0.0775(13) Uani 1 1 d .
H15A H 0.1500 0.5080 0.2465 0.093 Uiso 1 1 calc R
C16 C 0.7042(3) 0.4750(3) 0.37582(19) 0.0472(7) Uani 1 1 d .
C17 C 0.7872(3) 0.4648(3) 0.3467(2) 0.0531(8) Uani 1 1 d .
H17A H 0.7980 0.4830 0.3058 0.064 Uiso 1 1 calc R
C18 C 0.8518(3) 0.4281(3) 0.3783(2) 0.0547(9) Uani 1 1 d .
H18A H 0.9064 0.4225 0.3585 0.066 Uiso 1 1 calc R
C19 C 0.8381(3) 0.3988(3) 0.4397(2) 0.0529(8) Uani 1 1 d .
C20 C 0.7571(3) 0.4108(4) 0.4685(2) 0.0595(9) Uani 1 1 d .
H20A H 0.7471 0.3937 0.5099 0.071 Uiso 1 1 calc R
C21 C 0.6911(3) 0.4476(3) 0.4373(2) 0.0542(9) Uani 1 1 d .
H21A H 0.6371 0.4541 0.4576 0.065 Uiso 1 1 calc R
C22 C 0.9078(3) 0.3568(3) 0.4695(2) 0.0581(9) Uani 1 1 d .
H22A H 0.9600 0.3528 0.4464 0.070 Uiso 1 1 calc R
C23 C 0.9042(3) 0.3240(3) 0.5259(2) 0.0625(10) Uani 1 1 d .
H23A H 0.8547 0.3324 0.5505 0.075 Uiso 1 1 calc R
C24 C 0.9687(3) 0.2762(3) 0.5542(2) 0.0561(9) Uani 1 1 d .
C25 C 1.0482(3) 0.2606(3) 0.5254(2) 0.0620(10) Uani 1 1 d .
H25A H 1.0670 0.2885 0.4892 0.074 Uiso 1 1 calc R
C26 C 1.1003(3) 0.2050(3) 0.5487(2) 0.0565(9) Uani 1 1 d .
H26A H 1.1520 0.1948 0.5273 0.068 Uiso 1 1 calc R
C27 C 1.0758(3) 0.1640(3) 0.60436(19) 0.0497(8) Uani 1 1 d .
C28 C 1.0017(3) 0.1869(3) 0.63716(19) 0.0517(8) Uani 1 1 d .
C29 C 0.9473(3) 0.2393(3) 0.6120(2) 0.0574(9) Uani 1 1 d .
H29A H 0.8960 0.2503 0.6336 0.069 Uiso 1 1 calc R
C30 C 0.9981(3) 0.0346(3) 0.6963(2) 0.0573(9) Uani 1 1 d .
C31 C 0.9481(4) -0.0422(4) 0.7267(2) 0.0753(12) Uani 1 1 d .
H31A H 0.8950 -0.0373 0.7487 0.090 Uiso 1 1 calc R
C32 C 0.9759(5) -0.1264(4) 0.7250(3) 0.0848(15) Uani 1 1 d .
H32A H 0.9466 -0.1742 0.7494 0.102 Uiso 1 1 calc R
C33 C 1.0462(5) -0.1386(4) 0.6874(3) 0.0812(13) Uani 1 1 d .
H33A H 1.0623 -0.1974 0.6842 0.097 Uiso 1 1 calc R
C34 C 1.0951(3) -0.0646(3) 0.6535(2) 0.0643(10) Uani 1 1 d .
H34A H 1.1430 -0.0747 0.6278 0.077 Uiso 1 1 calc R
C35 C 1.0726(3) 0.0246(3) 0.65789(19) 0.0503(8) Uani 1 1 d .
C36 C 1.2183(3) 0.1023(3) 0.6028(2) 0.0542(8) Uani 1 1 d .
H36A H 1.2601 0.0859 0.6370 0.065 Uiso 1 1 calc R
H36B H 1.2627 0.1749 0.6030 0.065 Uiso 1 1 calc R
C37 C 1.1936(4) 0.0223(4) 0.5293(3) 0.0730(12) Uani 1 1 d .
H37A H 1.2592 0.0271 0.5178 0.109 Uiso 1 1 calc R
H37B H 1.1545 0.0390 0.4945 0.109 Uiso 1 1 calc R
H37C H 1.1515 -0.0504 0.5286 0.109 Uiso 1 1 calc R
C38 C 0.3452(4) 0.4322(4) 0.0802(3) 0.0863(15) Uani 1 1 d .
H38A H 0.3915 0.4196 0.1107 0.104 Uiso 1 1 calc R
C39 C 0.3065(5) 0.3670(4) 0.0094(3) 0.0962(17) Uani 1 1 d .
H39A H 0.3277 0.3126 -0.0079 0.115 Uiso 1 1 calc R
C40 C 0.2365(5) 0.3830(4) -0.0353(3) 0.0901(15) Uani 1 1 d .
H40A H 0.2090 0.3393 -0.0835 0.108 Uiso 1 1 calc R
C41 C 0.2068(4) 0.4642(4) -0.0087(2) 0.0686(11) Uani 1 1 d .
H41A H 0.1576 0.4750 -0.0381 0.082 Uiso 1 1 calc R
C42 C 0.2515(3) 0.5298(3) 0.06283(19) 0.0500(8) Uani 1 1 d .
C43 C 0.2278(3) 0.6230(3) 0.09468(18) 0.0456(7) Uani 1 1 d .
C44 C 0.1606(3) 0.6528(3) 0.05724(19) 0.0496(8) Uani 1 1 d .
H44A H 0.1262 0.6129 0.0089 0.060 Uiso 1 1 calc R
C45 C 0.1442(3) 0.7423(3) 0.09152(19) 0.0465(7) Uani 1 1 d .
C46 C 0.1974(3) 0.7981(3) 0.16379(19) 0.0468(7) Uani 1 1 d .
H46A H 0.1894 0.8590 0.1885 0.056 Uiso 1 1 calc R
C47 C 0.2621(3) 0.7637(3) 0.19924(18) 0.0434(7) Uani 1 1 d .
C48 C 0.3165(3) 0.8135(3) 0.27805(18) 0.0474(8) Uani 1 1 d .
C49 C 0.3083(3) 0.9001(4) 0.3234(2) 0.0649(10) Uani 1 1 d .
H49A H 0.2726 0.9353 0.3053 0.078 Uiso 1 1 calc R
C50 C 0.3543(4) 0.9343(5) 0.3968(3) 0.0850(15) Uani 1 1 d .
H50A H 0.3493 0.9922 0.4287 0.102 Uiso 1 1 calc R
C51 C 0.4070(4) 0.8808(5) 0.4214(2) 0.0837(14) Uani 1 1 d .
H51A H 0.4373 0.9014 0.4704 0.100 Uiso 1 1 calc R
C52 C 0.4146(4) 0.7980(4) 0.3739(2) 0.0748(12) Uani 1 1 d .
H52A H 0.4512 0.7629 0.3911 0.090 Uiso 1 1 calc R
C53 C 0.0725(3) 0.7762(3) 0.0530(2) 0.0513(8) Uani 1 1 d .
C54 C 0.0463(4) 0.7461(4) -0.0223(2) 0.0663(11) Uani 1 1 d .
H54A H 0.0746 0.7042 -0.0489 0.080 Uiso 1 1 calc R
C55 C -0.0211(4) 0.7784(4) -0.0574(2) 0.0716(12) Uani 1 1 d .
H55A H -0.0372 0.7575 -0.1073 0.086 Uiso 1 1 calc R
C56 C -0.0651(3) 0.8402(4) -0.0209(2) 0.0611(10) Uani 1 1 d .
C57 C -0.0376(4) 0.8717(4) 0.0544(2) 0.0700(11) Uani 1 1 d .
H57A H -0.0653 0.9144 0.0808 0.084 Uiso 1 1 calc R
C58 C 0.0296(3) 0.8404(4) 0.0898(2) 0.0627(10) Uani 1 1 d .
H58A H 0.0467 0.8629 0.1398 0.075 Uiso 1 1 calc R
C59 C -0.1402(4) 0.8735(4) -0.0555(2) 0.0690(11) Uani 1 1 d .
H59A H -0.1592 0.9211 -0.0249 0.083 Uiso 1 1 calc R
C60 C -0.1832(3) 0.8439(4) -0.1242(2) 0.0653(10) Uani 1 1 d .
H60A H -0.1604 0.8010 -0.1553 0.078 Uiso 1 1 calc R
C61 C -0.2639(3) 0.8717(3) -0.1569(2) 0.0555(9) Uani 1 1 d .
C62 C -0.3175(3) 0.8191(4) -0.2296(2) 0.0650(10) Uani 1 1 d .
H62A H -0.2949 0.7731 -0.2582 0.078 Uiso 1 1 calc R
C63 C -0.4025(3) 0.8327(4) -0.2608(2) 0.0638(10) Uani 1 1 d .
H63A H -0.4373 0.7946 -0.3093 0.077 Uiso 1 1 calc R
C64 C -0.4365(3) 0.9030(3) -0.22014(19) 0.0517(8) Uani 1 1 d .
C65 C -0.3779(3) 0.9638(3) -0.14926(19) 0.0489(8) Uani 1 1 d .
C66 C -0.2937(3) 0.9476(3) -0.1174(2) 0.0539(8) Uani 1 1 d .
H66A H -0.2571 0.9878 -0.0694 0.065 Uiso 1 1 calc R
C67 C -0.5529(3) 0.9763(3) -0.1275(2) 0.0513(8) Uani 1 1 d .
C68 C -0.6157(3) 0.9738(4) -0.0793(2) 0.0643(10) Uani 1 1 d .
H68A H -0.5844 1.0176 -0.0313 0.077 Uiso 1 1 calc R
C69 C -0.7231(4) 0.9076(4) -0.1018(3) 0.0792(13) Uani 1 1 d .
H69A H -0.7653 0.9075 -0.0696 0.095 Uiso 1 1 calc R
C70 C -0.7686(4) 0.8405(4) -0.1730(3) 0.0833(14) Uani 1 1 d .
H70A H -0.8415 0.7944 -0.1883 0.100 Uiso 1 1 calc R
C71 C -0.7063(4) 0.8415(4) -0.2219(3) 0.0746(12) Uani 1 1 d .
H71A H -0.7378 0.7960 -0.2696 0.090 Uiso 1 1 calc R
C72 C -0.5974(3) 0.9102(3) -0.1996(2) 0.0548(9) Uani 1 1 d .
C73 C -0.5768(4) 0.8680(4) -0.3246(2) 0.0707(12) Uani 1 1 d .
H73A H -0.6289 0.7925 -0.3375 0.085 Uiso 1 1 calc R
H73B H -0.5213 0.8693 -0.3491 0.085 Uiso 1 1 calc R
C74 C -0.6307(4) 0.9326(5) -0.3491(3) 0.0890(16) Uani 1 1 d .
H74A H -0.6601 0.9016 -0.4003 0.133 Uiso 1 1 calc R
H74B H -0.5791 1.0073 -0.3366 0.133 Uiso 1 1 calc R
H74C H -0.6869 0.9297 -0.3260 0.133 Uiso 1 1 calc R
Cl1 Cl 0.40627(12) 0.26578(11) 0.48091(7) 0.0815(4) Uani 1 1 d .
Cl2 Cl 0.93842(9) 0.51888(11) 0.18962(6) 0.0729(3) Uani 1 1 d .
O1 O 0.4692(10) 0.2135(8) 0.4644(5) 0.254(5) Uani 1 1 d .
O2 O 0.4532(5) 0.3671(6) 0.4766(5) 0.203(4) Uani 1 1 d .
O3 O 0.3971(4) 0.2621(5) 0.5470(3) 0.1356(18) Uani 1 1 d .
O4 O 0.3078(7) 0.2141(10) 0.4357(5) 0.303(7) Uani 1 1 d .
O5 O 0.9382(5) 0.4542(7) 0.2297(5) 0.197(3) Uani 1 1 d .
O6 O 0.9363(11) 0.4753(11) 0.1234(3) 0.324(8) Uani 1 1 d .
O7 O 1.0386(5) 0.6067(5) 0.2249(5) 0.205(3) Uani 1 1 d .
O8 O 0.8589(3) 0.5565(4) 0.1952(3) 0.1146(14) Uani 1 1 d .
C1S C 0.6187(6) 0.3164(8) 0.0943(5) 0.153(3) Uani 1 1 d .
H1SA H 0.6840 0.3839 0.1103 0.184 Uiso 1 1 calc R
H1SB H 0.6384 0.2572 0.0923 0.184 Uiso 1 1 calc R
Cl1S Cl 0.5442(2) 0.3226(2) 0.15671(12) 0.1478(8) Uani 1 1 d .
Cl2S Cl 0.5521(2) 0.2966(2) 0.01010(12) 0.1565(8) Uani 1 1 d .

loop_
_atom_site_aniso_label
_atom_site_aniso_U_11
_atom_site_aniso_U_22
_atom_site_aniso_U_33
_atom_site_aniso_U_23
_atom_site_aniso_U_13
_atom_site_aniso_U_12
Mn1 0.0448(3) 0.0566(3) 0.0558(3) 0.0244(3) 0.0059(2) 0.0311(2)
S1 0.0722(6) 0.0812(7) 0.0615(6) 0.0341(5) 0.0292(5) 0.0498(6)
S2 0.0557(5) 0.0578(5) 0.0545(5) 0.0191(4) 0.0092(4) 0.0317(4)
N1 0.0516(16) 0.0567(17) 0.0591(17) 0.0299(14) 0.0132(13) 0.0314(14)
N2 0.0400(13) 0.0475(14) 0.0461(15) 0.0189(12) 0.0091(11) 0.0249(12)
N3 0.0412(15) 0.0664(19) 0.077(2) 0.0362(17) 0.0165(14) 0.0303(14)
N4 0.0481(15) 0.0633(18) 0.0573(17) 0.0284(15) 0.0147(13) 0.0327(14)
N5 0.066(2) 0.0594(18) 0.063(2) 0.0132(15) 0.0073(16) 0.0418(16)
N6 0.0391(13) 0.0531(15) 0.0465(15) 0.0208(13) 0.0102(11) 0.0251(12)
N7 0.0621(18) 0.0635(19) 0.0465(16) 0.0153(14) 0.0017(14) 0.0358(16)
N8 0.0546(17) 0.072(2) 0.0504(17) 0.0206(15) 0.0051(14) 0.0375(16)
C1 0.067(2) 0.072(3) 0.077(3) 0.044(2) 0.017(2) 0.042(2)
C2 0.078(3) 0.064(2) 0.075(3) 0.044(2) 0.023(2) 0.033(2)
C3 0.057(2) 0.060(2) 0.058(2) 0.0286(18) 0.0197(17) 0.0248(18)
C4 0.0492(18) 0.059(2) 0.053(2) 0.0253(17) 0.0161(15) 0.0287(16)
C5 0.0452(17) 0.0448(17) 0.0430(17) 0.0170(14) 0.0053(13) 0.0232(14)
C6 0.0415(16) 0.0452(16) 0.0429(16) 0.0177(14) 0.0078(13) 0.0223(14)
C7 0.0380(16) 0.0520(18) 0.0529(19) 0.0222(15) 0.0089(14) 0.0251(14)
C8 0.0436(16) 0.0470(17) 0.0464(17) 0.0180(14) 0.0075(14) 0.0262(14)
C9 0.0476(18) 0.0524(18) 0.0493(18) 0.0242(15) 0.0127(14) 0.0267(15)
C10 0.0425(16) 0.0468(17) 0.0494(18) 0.0201(15) 0.0106(14) 0.0245(14)
C11 0.0429(17) 0.0496(18) 0.059(2) 0.0201(16) 0.0139(15) 0.0254(15)
C12 0.051(2) 0.072(2) 0.067(2) 0.034(2) 0.0216(18) 0.0285(19)
C13 0.061(2) 0.087(3) 0.090(3) 0.041(3) 0.035(2) 0.032(2)
C14 0.048(2) 0.100(4) 0.114(4) 0.049(3) 0.035(2) 0.037(2)
C15 0.045(2) 0.092(3) 0.115(4) 0.052(3) 0.020(2) 0.039(2)
C16 0.0434(17) 0.0535(19) 0.0520(19) 0.0224(16) 0.0076(14) 0.0272(15)
C17 0.0497(19) 0.065(2) 0.060(2) 0.0335(18) 0.0162(16) 0.0317(17)
C18 0.0466(18) 0.066(2) 0.066(2) 0.0304(19) 0.0171(17) 0.0336(17)
C19 0.0482(18) 0.0536(19) 0.060(2) 0.0244(17) 0.0023(16) 0.0262(16)
C20 0.065(2) 0.078(3) 0.054(2) 0.0331(19) 0.0144(18) 0.042(2)
C21 0.057(2) 0.071(2) 0.055(2) 0.0300(18) 0.0177(17) 0.0411(19)
C22 0.052(2) 0.064(2) 0.065(2) 0.0261(19) 0.0021(17) 0.0329(18)
C23 0.059(2) 0.069(2) 0.068(2) 0.031(2) 0.0084(19) 0.034(2)
C24 0.0493(19) 0.058(2) 0.063(2) 0.0243(18) 0.0026(17) 0.0269(17)
C25 0.062(2) 0.071(2) 0.065(2) 0.039(2) 0.0157(19) 0.031(2)
C26 0.0482(19) 0.076(2) 0.057(2) 0.0307(19) 0.0157(16) 0.0341(18)
C27 0.0447(17) 0.056(2) 0.0512(19) 0.0225(16) 0.0062(15) 0.0248(16)
C28 0.0497(19) 0.060(2) 0.0511(19) 0.0210(17) 0.0093(15) 0.0298(17)
C29 0.057(2) 0.067(2) 0.060(2) 0.0252(19) 0.0120(17) 0.0376(19)
C30 0.062(2) 0.063(2) 0.051(2) 0.0219(18) 0.0118(17) 0.0310(19)
C31 0.083(3) 0.079(3) 0.070(3) 0.032(2) 0.036(2) 0.033(2)
C32 0.119(4) 0.069(3) 0.091(3) 0.045(3) 0.053(3) 0.046(3)
C33 0.107(4) 0.068(3) 0.088(3) 0.042(3) 0.029(3) 0.048(3)
C34 0.068(2) 0.067(2) 0.070(3) 0.029(2) 0.019(2) 0.038(2)
C35 0.0517(19) 0.0556(19) 0.0470(18) 0.0189(16) 0.0073(15) 0.0277(16)
C36 0.0499(19) 0.059(2) 0.066(2) 0.0243(18) 0.0195(17) 0.0323(17)
C37 0.082(3) 0.067(3) 0.077(3) 0.023(2) 0.037(2) 0.036(2)
C38 0.097(4) 0.085(3) 0.092(4) 0.017(3) 0.010(3) 0.068(3)
C39 0.119(4) 0.080(3) 0.096(4) 0.004(3) 0.018(3) 0.069(3)
C40 0.116(4) 0.079(3) 0.069(3) 0.005(3) 0.014(3) 0.053(3)
C41 0.083(3) 0.071(3) 0.052(2) 0.0096(19) 0.007(2) 0.044(2)
C42 0.0502(18) 0.0477(18) 0.054(2) 0.0151(16) 0.0088(15) 0.0264(16)
C43 0.0429(16) 0.0523(18) 0.0467(18) 0.0190(15) 0.0111(14) 0.0247(15)
C44 0.0475(18) 0.060(2) 0.0464(18) 0.0195(16) 0.0075(15) 0.0289(16)
C45 0.0387(16) 0.060(2) 0.0520(19) 0.0277(16) 0.0127(14) 0.0270(15)
C46 0.0448(17) 0.0558(19) 0.0510(19) 0.0198(16) 0.0153(14) 0.0312(15)
C47 0.0408(16) 0.0528(18) 0.0465(17) 0.0204(15) 0.0138(13) 0.0274(14)
C48 0.0426(17) 0.0548(19) 0.0473(18) 0.0158(15) 0.0097(14) 0.0255(15)
C49 0.065(2) 0.077(3) 0.058(2) 0.014(2) 0.0132(19) 0.042(2)
C50 0.084(3) 0.099(4) 0.057(3) 0.000(2) 0.013(2) 0.043(3)
C51 0.092(3) 0.097(4) 0.049(2) 0.012(2) -0.001(2) 0.042(3)
C52 0.084(3) 0.080(3) 0.055(2) 0.018(2) -0.005(2) 0.041(2)
C53 0.0466(18) 0.062(2) 0.056(2) 0.0288(17) 0.0104(15) 0.0305(17)
C54 0.077(3) 0.096(3) 0.058(2) 0.036(2) 0.023(2) 0.061(3)
C55 0.082(3) 0.103(3) 0.055(2) 0.036(2) 0.017(2) 0.060(3)
C56 0.060(2) 0.078(3) 0.067(2) 0.036(2) 0.0175(19) 0.045(2)
C57 0.078(3) 0.095(3) 0.068(3) 0.034(2) 0.020(2) 0.064(3)
C58 0.069(2) 0.084(3) 0.054(2) 0.025(2) 0.0126(18) 0.053(2)
C59 0.075(3) 0.088(3) 0.068(3) 0.034(2) 0.015(2) 0.057(2)
C60 0.068(2) 0.086(3) 0.072(3) 0.041(2) 0.025(2) 0.054(2)
C61 0.056(2) 0.068(2) 0.060(2) 0.0305(19) 0.0166(17) 0.0403(19)
C62 0.071(3) 0.073(3) 0.066(2) 0.022(2) 0.018(2) 0.048(2)
C63 0.066(2) 0.077(3) 0.053(2) 0.0161(19) 0.0068(18) 0.043(2)
C64 0.055(2) 0.059(2) 0.052(2) 0.0253(17) 0.0092(16) 0.0340(17)
C65 0.0508(18) 0.0543(19) 0.0514(19) 0.0231(16) 0.0093(15) 0.0307(16)
C66 0.054(2) 0.065(2) 0.051(2) 0.0260(17) 0.0080(16) 0.0314(18)
C67 0.0531(19) 0.057(2) 0.057(2) 0.0293(17) 0.0115(16) 0.0319(17)
C68 0.068(2) 0.077(3) 0.068(2) 0.040(2) 0.024(2) 0.040(2)
C69 0.073(3) 0.103(4) 0.088(3) 0.056(3) 0.039(3) 0.044(3)
C70 0.056(2) 0.090(3) 0.107(4) 0.053(3) 0.023(3) 0.022(2)
C71 0.059(2) 0.076(3) 0.084(3) 0.030(2) 0.004(2) 0.026(2)
C72 0.053(2) 0.057(2) 0.063(2) 0.0278(18) 0.0082(17) 0.0304(17)
C73 0.070(3) 0.094(3) 0.050(2) 0.018(2) -0.0010(19) 0.047(2)
C74 0.083(3) 0.136(5) 0.072(3) 0.050(3) 0.012(2) 0.065(3)
Cl1 0.1111(10) 0.0860(8) 0.0727(7) 0.0466(6) 0.0427(7) 0.0502(7)
Cl2 0.0715(7) 0.0940(8) 0.0622(6) 0.0317(6) 0.0182(5) 0.0420(6)
O1 0.405(14) 0.290(10) 0.203(7) 0.078(7) 0.125(9) 0.278(11)
O2 0.152(5) 0.241(7) 0.335(10) 0.242(8) 0.118(6) 0.094(5)
O3 0.149(4) 0.160(4) 0.107(3) 0.077(3) 0.053(3) 0.051(3)
O4 0.160(7) 0.383(14) 0.254(9) 0.207(10) -0.058(6) -0.017(7)
O5 0.166(5) 0.294(9) 0.302(9) 0.240(8) 0.135(6) 0.159(6)
O6 0.564(18) 0.540(18) 0.078(4) 0.052(6) 0.061(6) 0.493(17)
O7 0.113(4) 0.131(5) 0.342(11) 0.054(6) 0.034(5) 0.048(4)
O8 0.102(3) 0.131(3) 0.140(4) 0.051(3) 0.030(3) 0.078(3)
C1S 0.099(5) 0.167(8) 0.195(9) 0.076(7) 0.018(5) 0.056(5)
Cl1S 0.200(2) 0.1531(18) 0.1253(15) 0.0634(14) 0.0676(15) 0.0944(17)
Cl2S 0.168(2) 0.188(2) 0.1147(15) 0.0406(15) 0.0474(14) 0.0825(18)

loop_
_atom_type_symbol
_atom_type_description
_atom_type_scat_dispersion_real
_atom_type_scat_dispersion_imag
_atom_type_scat_source
C C 0.0033 0.0016 'International Tables Vol C Tables 4.2.6.8 and 6.1.1.4'
H H 0.0000 0.0000 'International Tables Vol C Tables 4.2.6.8 and 6.1.1.4'
N N 0.0061 0.0033 'International Tables Vol C Tables 4.2.6.8 and 6.1.1.4'
O O 0.0106 0.0060 'International Tables Vol C Tables 4.2.6.8 and 6.1.1.4'
S S 0.1246 0.1234 'International Tables Vol C Tables 4.2.6.8 and 6.1.1.4'
Cl Cl 0.1484 0.1585 'International Tables Vol C Tables 4.2.6.8 and 6.1.1.4'
Mn Mn 0.3368 0.7283 'International Tables Vol C Tables 4.2.6.8 and 6.1.1.4'

loop_
_geom_angle_atom_site_label_1
_geom_angle_atom_site_label_2
_geom_angle_atom_site_label_3
_geom_angle
N2 Mn1 N6 176.84(10)
N2 Mn1 N3 72.50(10)
N6 Mn1 N3 109.95(10)
N2 Mn1 N7 110.25(10)
N6 Mn1 N7 72.04(11)
N3 Mn1 N7 89.48(12)
N2 Mn1 N5 105.36(11)
N6 Mn1 N5 72.50(11)
N3 Mn1 N5 98.66(13)
N7 Mn1 N5 144.28(11)
N2 Mn1 N1 71.80(10)
N6 Mn1 N1 105.89(10)
N3 Mn1 N1 144.00(10)
N7 Mn1 N1 98.52(12)
N5 Mn1 N1 94.99(12)
C30 S1 C28 99.55(18)
C67 S2 C65 95.42(17)
C5 N1 C1 118.6(3)
C5 N1 Mn1 116.9(2)
C1 N1 Mn1 124.2(2)
C10 N2 C6 119.8(3)
C10 N2 Mn1 119.6(2)
C6 N2 Mn1 120.5(2)
C11 N3 C15 118.7(3)
C11 N3 Mn1 117.1(2)
C15 N3 Mn1 123.2(3)
C35 N4 C27 120.9(3)
C35 N4 C36 118.2(3)
C27 N4 C36 118.5(3)
C38 N5 C42 117.8(4)
C38 N5 Mn1 125.1(3)
C42 N5 Mn1 117.1(2)
C47 N6 C43 119.5(3)
C47 N6 Mn1 120.5(2)
C43 N6 Mn1 120.0(2)
C48 N7 C52 118.6(3)
C48 N7 Mn1 117.9(2)
C52 N7 Mn1 123.4(3)
C64 N8 C72 115.0(3)
C64 N8 C73 117.1(3)
C72 N8 C73 119.0(3)
N1 C1 C2 122.5(4)
C1 C2 C3 118.9(4)
C2 C3 C4 118.9(4)
C5 C4 C3 119.2(3)
N1 C5 C4 121.9(3)
N1 C5 C6 115.0(3)
C4 C5 C6 123.1(3)
N2 C6 C7 121.4(3)
N2 C6 C5 114.6(3)
C7 C6 C5 123.9(3)
C6 C7 C8 120.0(3)
C7 C8 C9 117.6(3)
C7 C8 C16 122.1(3)
C9 C8 C16 120.3(3)
C10 C9 C8 119.7(3)
N2 C10 C9 121.4(3)
N2 C10 C11 114.8(3)
C9 C10 C11 123.8(3)
N3 C11 C12 122.0(3)
N3 C11 C10 115.2(3)
C12 C11 C10 122.7(3)
C11 C12 C13 118.6(4)
C14 C13 C12 119.4(4)
C13 C14 C15 119.9(4)
N3 C15 C14 121.5(4)
C21 C16 C17 118.1(3)
C21 C16 C8 121.1(3)
C17 C16 C8 120.7(3)
C18 C17 C16 120.3(3)
C17 C18 C19 121.9(3)
C20 C19 C18 117.2(3)
C20 C19 C22 123.6(4)
C18 C19 C22 119.2(4)
C21 C20 C19 121.6(3)
C20 C21 C16 120.8(3)
C23 C22 C19 126.7(4)
C22 C23 C24 127.7(4)
C25 C24 C29 117.2(3)
C25 C24 C23 123.8(4)
C29 C24 C23 118.9(4)
C26 C25 C24 122.4(4)
C25 C26 C27 120.4(3)
C28 C27 C26 117.2(3)
C28 C27 N4 120.9(3)
C26 C27 N4 121.9(3)
C29 C28 C27 121.8(3)
C29 C28 S1 118.1(3)
C27 C28 S1 120.1(3)
C28 C29 C24 120.7(4)
C31 C30 C35 120.9(4)
C31 C30 S1 118.8(3)
C35 C30 S1 119.9(3)
C30 C31 C32 120.8(4)
C33 C32 C31 119.2(4)
C32 C33 C34 121.3(4)
C35 C34 C33 120.4(4)
C34 C35 C30 117.3(4)
C34 C35 N4 121.7(3)
C30 C35 N4 121.0(3)
N4 C36 C37 115.9(3)
N5 C38 C39 122.9(5)
C40 C39 C38 118.9(5)
C39 C40 C41 119.5(5)
C40 C41 C42 118.8(4)
N5 C42 C41 122.0(3)
N5 C42 C43 116.0(3)
C41 C42 C43 122.0(3)
N6 C43 C44 121.2(3)
N6 C43 C42 114.4(3)
C44 C43 C42 124.4(3)
C43 C44 C45 120.3(3)
C46 C45 C44 117.2(3)
C46 C45 C53 121.2(3)
C44 C45 C53 121.6(3)
C47 C46 C45 120.3(3)
N6 C47 C46 121.4(3)
N6 C47 C48 114.2(3)
C46 C47 C48 124.3(3)
N7 C48 C49 121.5(3)
N7 C48 C47 115.0(3)
C49 C48 C47 123.5(3)
C48 C49 C50 119.0(4)
C51 C50 C49 118.7(4)
C52 C51 C50 119.4(4)
N7 C52 C51 122.7(4)
C58 C53 C54 117.2(3)
C58 C53 C45 121.4(3)
C54 C53 C45 121.5(3)
C55 C54 C53 120.6(4)
C56 C55 C54 122.1(4)
C55 C56 C57 117.4(4)
C55 C56 C59 124.4(4)
C57 C56 C59 118.2(4)
C58 C57 C56 121.1(4)
C57 C58 C53 121.7(4)
C60 C59 C56 127.4(4)
C59 C60 C61 126.2(4)
C62 C61 C66 116.9(3)
C62 C61 C60 120.5(4)
C66 C61 C60 122.6(4)
C63 C62 C61 122.6(4)
C62 C63 C64 120.2(4)
C65 C64 C63 117.9(3)
C65 C64 N8 118.2(3)
C63 C64 N8 123.8(3)
C64 C65 C66 121.4(3)
C64 C65 S2 118.1(3)
C66 C65 S2 120.5(3)
C65 C66 C61 120.6(3)
C68 C67 C72 120.9(4)
C68 C67 S2 121.2(3)
C72 C67 S2 117.8(3)
C69 C68 C67 120.6(4)
C68 C69 C70 119.3(4)
C69 C70 C71 120.7(4)
C72 C71 C70 120.1(5)
C71 C72 C67 118.2(4)
C71 C72 N8 123.1(4)
C67 C72 N8 118.6(3)
N8 C73 C74 111.2(4)
O4 Cl1 O3 108.3(5)
O4 Cl1 O2 107.5(6)
O3 Cl1 O2 115.5(5)
O4 Cl1 O1 113.0(8)
O3 Cl1 O1 103.9(5)
O2 Cl1 O1 108.8(6)
O6 Cl2 O5 112.9(6)
O6 Cl2 O7 109.4(8)
O5 Cl2 O7 99.5(5)
O6 Cl2 O8 112.4(4)
O5 Cl2 O8 112.9(3)
O7 Cl2 O8 108.9(3)
Cl2S C1S Cl1S 113.2(4)

loop_
_geom_bond_atom_site_label_1
_geom_bond_atom_site_label_2
_geom_bond_distance
Mn1 N2 2.188(3)
Mn1 N6 2.194(3)
Mn1 N3 2.247(3)
Mn1 N7 2.248(3)
Mn1 N5 2.254(3)
Mn1 N1 2.271(3)
S1 C30 1.756(4)
S1 C28 1.766(4)
S2 C67 1.768(4)
S2 C65 1.773(4)
N1 C5 1.342(4)
N1 C1 1.346(5)
N2 C10 1.338(4)
N2 C6 1.341(4)
N3 C11 1.336(5)
N3 C15 1.346(5)
N4 C35 1.408(5)
N4 C27 1.414(4)
N4 C36 1.466(4)
N5 C38 1.340(5)
N5 C42 1.342(5)
N6 C47 1.337(4)
N6 C43 1.347(4)
N7 C48 1.343(5)
N7 C52 1.344(5)
N8 C64 1.415(4)
N8 C72 1.416(5)
N8 C73 1.477(5)
C1 C2 1.375(6)
C2 C3 1.380(6)
C3 C4 1.386(5)
C4 C5 1.380(5)
C5 C6 1.488(4)
C6 C7 1.386(4)
C7 C8 1.390(5)
C8 C9 1.398(5)
C8 C16 1.476(4)
C9 C10 1.391(5)
C10 C11 1.489(4)
C11 C12 1.377(5)
C12 C13 1.386(6)
C13 C14 1.348(7)
C14 C15 1.375(7)
C16 C21 1.390(5)
C16 C17 1.409(5)
C17 C18 1.367(5)
C18 C19 1.401(5)
C19 C20 1.390(5)
C19 C22 1.463(5)
C20 C21 1.378(5)
C22 C23 1.320(6)
C23 C24 1.459(5)
C24 C25 1.387(6)
C24 C29 1.401(6)
C25 C26 1.381(5)
C26 C27 1.399(5)
C27 C28 1.398(5)
C28 C29 1.382(5)
C30 C31 1.377(6)
C30 C35 1.407(5)
C31 C32 1.381(7)
C32 C33 1.354(7)
C33 C34 1.396(6)
C34 C35 1.396(5)
C36 C37 1.500(6)
C38 C39 1.368(7)
C39 C40 1.362(8)
C40 C41 1.373(7)
C41 C42 1.384(5)
C42 C43 1.486(5)
C43 C44 1.380(5)
C44 C45 1.392(5)
C45 C46 1.388(5)
C45 C53 1.480(5)
C46 C47 1.383(5)
C47 C48 1.497(5)
C48 C49 1.376(5)
C49 C50 1.390(6)
C50 C51 1.372(7)
C51 C52 1.353(7)
C53 C58 1.388(5)
C53 C54 1.404(5)
C54 C55 1.383(6)
C55 C56 1.372(6)
C56 C57 1.403(6)
C56 C59 1.474(5)
C57 C58 1.374(5)
C59 C60 1.305(6)
C60 C61 1.464(5)
C61 C62 1.394(6)
C61 C66 1.395(5)
C62 C63 1.375(6)
C63 C64 1.389(5)
C64 C65 1.389(5)
C65 C66 1.391(5)
C67 C68 1.385(5)
C67 C72 1.395(5)
C68 C69 1.366(6)
C69 C70 1.384(7)
C70 C71 1.393(7)
C71 C72 1.389(6)
C73 C74 1.520(6)
Cl1 O4 1.344(7)
Cl1 O3 1.352(4)
Cl1 O2 1.353(6)
Cl1 O1 1.376(7)
Cl2 O6 1.296(6)
Cl2 O5 1.358(5)
Cl2 O7 1.396(6)
Cl2 O8 1.417(4)
C1S Cl2S 1.705(9)
C1S Cl1S 1.736(9)
